data_4037651
loop_
_publ_author_name
'Castroagud\'in, Mari\~na'
'Lobato, Rub\'en'
'Mart\'inez-Garc\'ia, Lucas'
'Sardina, F. Javier'
'Paleo, M. Rita'

_publ_section_title
;
 <i>Bis</i>-enolates with Extended \p-Conjugation Are Powerful
 Nucleophiles: A Study of Their Alkylation Reactions with Very Hindered
 C-Electrophiles.
;
_journal_name_full 'The Journal of organic chemistry'
_journal_paper_doi 10.1021/acs.joc.9b01961
_journal_year 2019
_chemical_formula_moiety 'C28 H28 Br2 O4'
_chemical_formula_sum 'C28 H28 Br2 O4'
_chemical_formula_weight 588.32
_chemical_name_common jslmc1059
_space_group_crystal_system orthorhombic
_space_group_IT_number 61
_space_group_name_Hall '-P 2ac 2ab'
_space_group_name_H-M_alt 'P b c a'
_atom_sites_solution_hydrogens geom
_atom_sites_solution_primary dual
_atom_sites_solution_secondary difmap
_cell_angle_alpha 90
_cell_angle_beta 90
_cell_angle_gamma 90
_cell_formula_units_Z 8
_cell_length_a 8.9003(3)
_cell_length_b 12.0894(5)
_cell_length_c 45.6520(18)
_cell_measurement_reflns_used 2388
_cell_measurement_temperature 100.(2)
_cell_measurement_theta_max 52.5473
_cell_measurement_theta_min 3.8731
_cell_volume 4912.1(3)
_computing_cell_refinement 'SAINT V8.38A (Bruker AXS Inc., 2017)'
_computing_data_collection 'Bruker APEX3 software'
_computing_data_reduction 'SAINT V8.38A (Bruker AXS Inc., 2017)'
_computing_molecular_graphics 'shelXle (C.B. Huebschle, rev 924)'
_computing_structure_refinement 'SHELXL-2018/3 (Sheldrick, 2018)'
_computing_structure_solution 'SHELXT 2014/5 (Sheldrick, 2014)'
_diffrn_ambient_temperature 100.(2)
_diffrn_detector_area_resol_mean 7.3910
_diffrn_measured_fraction_theta_full 0.999
_diffrn_measured_fraction_theta_max 0.999
_diffrn_measurement_device_type 'Bruker D8 VENTURE PHOTON-III 14'
_diffrn_measurement_method '\f or \w oscillation scans'
_diffrn_radiation_monochromator 'multilayer mirror'
_diffrn_radiation_type 'Cu K\a'
_diffrn_radiation_wavelength 1.54178
_diffrn_reflns_av_R_equivalents 0.2127
_diffrn_reflns_av_unetI/netI 0.0834
_diffrn_reflns_limit_h_max 11
_diffrn_reflns_limit_h_min -11
_diffrn_reflns_limit_k_max 14
_diffrn_reflns_limit_k_min -10
_diffrn_reflns_limit_l_max 56
_diffrn_reflns_limit_l_min -57
_diffrn_reflns_number 61609
_diffrn_reflns_theta_full 74.49
_diffrn_reflns_theta_max 74.49
_diffrn_reflns_theta_min 1.94
_diffrn_source 'microfocus sealed tube'
_diffrn_source_type 'Incoatec I\mS 3.0'
_exptl_absorpt_coefficient_mu 4.455
_exptl_absorpt_correction_T_max 0.96
_exptl_absorpt_correction_T_min 0.80
_exptl_absorpt_correction_type multi-scan
_exptl_absorpt_process_details
;
SADABS-2016/2 - Bruker AXS area detector scaling and absorption correction
;
_exptl_crystal_colour 'clear colourless'
_exptl_crystal_density_diffrn 1.591
_exptl_crystal_density_method 'not measured'
_exptl_crystal_description plate
_exptl_crystal_F_000 2384
_exptl_crystal_size_max 0.060
_exptl_crystal_size_mid 0.030
_exptl_crystal_size_min 0.010
_refine_diff_density_max 1.060
_refine_diff_density_min -1.126
_refine_ls_extinction_method none
_refine_ls_goodness_of_fit_ref 1.079
_refine_ls_hydrogen_treatment constr
_refine_ls_matrix_type full
_refine_ls_number_parameters 307
_refine_ls_number_reflns 5008
_refine_ls_number_restraints 0
_refine_ls_restrained_S_all 1.079
_refine_ls_R_factor_all 0.1383
_refine_ls_R_factor_gt 0.0874
_refine_ls_shift/su_max 0.001
_refine_ls_shift/su_mean 0.000
_refine_ls_structure_factor_coef Fsqd
_refine_ls_weighting_details 'w=1/[\s^2^(Fo^2^)+(0.0997P)^2^+19.1787P] where P=(Fo^2^+2Fc^2^)/3'
_refine_ls_weighting_scheme calc
_refine_ls_wR_factor_gt 0.2157
_refine_ls_wR_factor_ref 0.2469
_reflns_number_gt 2954
_reflns_number_total 5008
_reflns_threshold_expression 'I > 2\s(I)'
_cod_data_source_file jo9b01961_si_004.cif
_cod_data_source_block 19SLA001
_cod_depositor_comments
;
The following automatic conversions were performed:

data item '_exptl_absorpt_correction_type' value 'Multi-Scan' was
changed to 'multi-scan' in accordance with the
/home/data/users/saulius/crontab/automatic-downloads/rss-feeds/ACS/lib/dictionaries/cif_core.dic
dictionary named 'cif_core.dic' version 2.4.2 last updated on
2011-04-26.

Automatic conversion script
Id: cif_fix_values 7556 2019-12-06 15:28:31Z antanas 
;
_cod_database_code 4037651

loop_
_space_group_symop_operation_xyz
'x, y, z'
'x+1/2, -y+1/2, -z'
'-x, y+1/2, -z+1/2'
'-x+1/2, -y, z+1/2'
'-x, -y, -z'
'-x-1/2, y-1/2, z'
'x, -y-1/2, z-1/2'
'x-1/2, y, -z-1/2'

loop_
_atom_site_type_symbol
_atom_site_label
_atom_site_fract_x
_atom_site_fract_y
_atom_site_fract_z
_atom_site_U_iso_or_equiv
_atom_site_adp_type
_atom_site_calc_flag
_atom_site_refinement_flags_adp
_atom_site_refinement_flags_posn
_atom_site_occupancy
C C1 0.4809(10) 0.5536(8) 0.3350(2) 0.046(2) Uani d . . 1
C C2 0.6189(11) 0.5020(8) 0.3504(2) 0.049(2) Uani d . . 1
H H2 0.640864 0.549946 0.367703 0.059 Uiso calc U R 1
C C3 0.7597(12) 0.5019(10) 0.3319(2) 0.057(2) Uani d . . 1
H H3 0.832312 0.44528 0.33469 0.069 Uiso calc U R 1
C C4 0.7840(11) 0.5787(9) 0.3118(2) 0.055(2) Uani d . . 1
H H4 0.87566 0.579449 0.301165 0.066 Uiso calc U R 1
C C5 0.6685(13) 0.6632(10) 0.3061(2) 0.064(3) Uani d . . 1
H H5 0.693182 0.72726 0.295018 0.076 Uiso calc U R 1
C C6 0.5301(12) 0.6501(8) 0.3163(2) 0.050(2) Uani d . . 1
H H6 0.457465 0.704796 0.311593 0.06 Uiso calc U R 1
C C11 0.3876(11) 0.4681(8) 0.3163(2) 0.049(2) Uani d . . 1
H H11 0.348274 0.410651 0.330089 0.059 Uiso calc U R 1
C C12 0.4839(11) 0.4084(8) 0.2933(2) 0.050(2) Uani d . . 1
H H12A 0.519407 0.461863 0.278427 0.06 Uiso calc U R 1
H H12B 0.572776 0.374619 0.3028 0.06 Uiso calc U R 1
C C13 0.3895(12) 0.3192(9) 0.2788(2) 0.059(3) Uani d . . 1
H H13A 0.452027 0.279448 0.264264 0.071 Uiso calc U R 1
H H13B 0.357347 0.265115 0.293811 0.071 Uiso calc U R 1
C C14 0.2515(14) 0.3653(10) 0.2635(2) 0.067(3) Uani d . . 1
H H14A 0.190743 0.303849 0.255471 0.08 Uiso calc U R 1
H H14B 0.28261 0.413541 0.24711 0.08 Uiso calc U R 1
C C15 0.1563(12) 0.4326(10) 0.2857(2) 0.060(3) Uani d . . 1
H H15A 0.07162 0.468401 0.275299 0.072 Uiso calc U R 1
H H15B 0.113854 0.382028 0.300615 0.072 Uiso calc U R 1
C C16 0.2510(12) 0.5204(9) 0.3007(2) 0.054(2) Uani d . . 1
H H16A 0.188759 0.560519 0.315197 0.065 Uiso calc U R 1
H H16B 0.286566 0.574522 0.285967 0.065 Uiso calc U R 1
C C20 0.3693(11) 0.5982(8) 0.3590(2) 0.048(2) Uani d . . 1
H H20A 0.289861 0.643063 0.349514 0.058 Uiso calc U R 1
H H20B 0.320639 0.535182 0.369043 0.058 Uiso calc U R 1
O O21 0.4500(8) 0.6656(5) 0.38025(14) 0.0494(15) Uani d . . 1
C C22 0.4400(10) 0.7770(8) 0.3783(2) 0.045(2) Uani d . . 1
O O23 0.3609(8) 0.8258(5) 0.36117(14) 0.0540(16) Uani d . . 1
C C24 0.5411(11) 0.8302(8) 0.3999(2) 0.046(2) Uani d . . 1
C C25 0.6300(10) 0.7695(8) 0.4191(2) 0.046(2) Uani d . . 1
H H25 0.626973 0.691022 0.418462 0.055 Uiso calc U R 1
C C26 0.7223(11) 0.8215(8) 0.4389(2) 0.052(2) Uani d . . 1
H H26 0.78568 0.780324 0.45161 0.062 Uiso calc U R 1
C C27 0.7197(10) 0.9371(8) 0.4398(2) 0.049(2) Uani d . . 1
C C28 0.6326(10) 1.0004(8) 0.4213(2) 0.048(2) Uani d . . 1
H H28 0.633747 1.078907 0.422206 0.058 Uiso calc U R 1
C C29 0.5427(11) 0.9445(8) 0.4011(2) 0.049(2) Uani d . . 1
H H29 0.481477 0.985661 0.388017 0.059 Uiso calc U R 1
Br Br1 0.84296(11) 1.01008(8) 0.46835(2) 0.0524(3) Uani d . . 1
C C30 0.5945(11) 0.3831(8) 0.36253(19) 0.049(2) Uani d . . 1
H H30A 0.550891 0.33504 0.347176 0.058 Uiso calc U R 1
H H30B 0.691599 0.350973 0.368813 0.058 Uiso calc U R 1
O O31 0.4932(7) 0.3909(5) 0.38718(13) 0.0462(14) Uani d . . 1
C C32 0.4466(11) 0.2894(8) 0.3977(2) 0.046(2) Uani d . . 1
O O33 0.4856(8) 0.2042(5) 0.38754(15) 0.0525(16) Uani d . . 1
C C34 0.3458(11) 0.3013(8) 0.4235(2) 0.047(2) Uani d . . 1
C C35 0.3042(11) 0.4011(7) 0.4359(2) 0.046(2) Uani d . . 1
H H35 0.344236 0.467767 0.428173 0.056 Uiso calc U R 1
C C36 0.2046(11) 0.4061(8) 0.4595(2) 0.048(2) Uani d . . 1
H H36 0.176057 0.475225 0.467734 0.057 Uiso calc U R 1
C C37 0.1487(11) 0.3080(8) 0.4707(2) 0.049(2) Uani d . . 1
C C38 0.1911(10) 0.2050(7) 0.4589(2) 0.047(2) Uani d . . 1
H H38 0.152758 0.138157 0.466876 0.056 Uiso calc U R 1
C C39 0.2888(11) 0.2027(8) 0.4356(2) 0.048(2) Uani d . . 1
H H39 0.318322 0.133659 0.427495 0.058 Uiso calc U R 1
Br Br2 0.00980(11) 0.31038(8) 0.50183(2) 0.0512(3) Uani d . . 1

loop_
_atom_site_aniso_label
_atom_site_aniso_U_11
_atom_site_aniso_U_22
_atom_site_aniso_U_33
_atom_site_aniso_U_12
_atom_site_aniso_U_13
_atom_site_aniso_U_23
C1 0.046(5) 0.044(5) 0.047(5) -0.005(4) -0.004(4) 0.006(4)
C2 0.048(5) 0.044(5) 0.055(5) -0.004(4) 0.002(4) 0.005(4)
C3 0.051(5) 0.067(7) 0.054(5) 0.002(5) -0.002(4) -0.004(5)
C4 0.043(5) 0.062(6) 0.061(6) -0.007(5) 0.005(4) 0.007(5)
C5 0.069(7) 0.062(7) 0.060(6) -0.006(6) -0.001(5) 0.008(5)
C6 0.058(6) 0.046(5) 0.047(5) -0.006(4) 0.001(4) -0.006(4)
C11 0.051(5) 0.047(5) 0.050(5) -0.007(4) 0.000(4) -0.001(4)
C12 0.055(6) 0.047(5) 0.048(5) -0.002(4) 0.000(4) -0.005(4)
C13 0.059(6) 0.059(6) 0.060(6) 0.003(5) -0.001(5) -0.015(5)
C14 0.069(7) 0.076(8) 0.055(6) 0.001(6) -0.013(5) -0.008(6)
C15 0.053(6) 0.071(7) 0.056(6) 0.001(5) -0.007(5) -0.003(5)
C16 0.057(6) 0.055(6) 0.050(5) 0.001(5) -0.007(4) 0.000(4)
C20 0.042(5) 0.056(6) 0.047(5) -0.004(4) 0.004(4) 0.000(4)
O21 0.055(4) 0.039(3) 0.054(4) 0.002(3) -0.001(3) 0.003(3)
C22 0.044(5) 0.042(5) 0.048(5) 0.007(4) 0.008(4) -0.003(4)
O23 0.064(4) 0.046(4) 0.052(4) 0.004(3) -0.010(3) 0.001(3)
C24 0.046(5) 0.044(5) 0.050(5) -0.002(4) 0.004(4) 0.004(4)
C25 0.045(5) 0.042(5) 0.050(5) -0.002(4) 0.002(4) 0.008(4)
C26 0.053(5) 0.047(5) 0.056(5) -0.004(4) 0.003(4) 0.003(4)
C27 0.042(5) 0.048(5) 0.058(5) 0.005(4) 0.012(4) -0.002(4)
C28 0.043(5) 0.047(5) 0.055(5) 0.001(4) 0.006(4) -0.003(4)
C29 0.044(5) 0.053(6) 0.050(5) 0.005(4) 0.006(4) 0.009(4)
Br1 0.0493(5) 0.0506(6) 0.0573(5) -0.0015(5) 0.0009(4) -0.0003(5)
C30 0.045(5) 0.056(6) 0.045(5) -0.006(4) -0.001(4) 0.009(4)
O31 0.052(4) 0.039(3) 0.047(3) -0.004(3) 0.001(3) 0.004(3)
C32 0.046(5) 0.047(5) 0.045(5) 0.001(4) 0.001(4) 0.005(4)
O33 0.056(4) 0.038(3) 0.063(4) -0.003(3) 0.004(3) 0.006(3)
C34 0.048(5) 0.045(5) 0.049(5) -0.002(4) -0.008(4) 0.011(4)
C35 0.052(5) 0.033(4) 0.054(5) -0.005(4) -0.002(4) -0.002(4)
C36 0.057(6) 0.035(4) 0.051(5) 0.001(4) -0.007(4) -0.001(4)
C37 0.051(5) 0.047(5) 0.050(5) 0.004(4) -0.015(4) 0.007(4)
C38 0.051(5) 0.035(4) 0.055(5) -0.007(4) -0.006(4) 0.007(4)
C39 0.052(5) 0.040(5) 0.054(5) -0.002(4) -0.003(4) 0.002(4)
Br2 0.0498(5) 0.0519(5) 0.0520(5) 0.0011(5) -0.0005(4) 0.0018(5)

loop_
_atom_type_symbol
_atom_type_description
_atom_type_scat_dispersion_real
_atom_type_scat_dispersion_imag
_atom_type_scat_source
C C 0.0181 0.0091 'International Tables Vol C Tables 4.2.6.8 and 6.1.1.4'
H H 0.0000 0.0000 'International Tables Vol C Tables 4.2.6.8 and 6.1.1.4'
O O 0.0492 0.0322 'International Tables Vol C Tables 4.2.6.8 and 6.1.1.4'
Br Br -0.6763 1.2805 'International Tables Vol C Tables 4.2.6.8 and 6.1.1.4'

loop_
_geom_angle_atom_site_label_1
_geom_angle_atom_site_label_2
_geom_angle_atom_site_label_3
_geom_angle
C6 C1 C2 109.8(8)
C6 C1 C20 108.2(8)
C2 C1 C20 108.9(7)
C6 C1 C11 110.7(8)
C2 C1 C11 113.5(8)
C20 C1 C11 105.6(7)
C3 C2 C1 113.9(8)
C3 C2 C30 108.3(8)
C1 C2 C30 115.1(8)
C3 C2 H2 106.3
C1 C2 H2 106.3
C30 C2 H2 106.3
C4 C3 C2 121.5(10)
C4 C3 H3 119.3
C2 C3 H3 119.3
C3 C4 C5 119.8(10)
C3 C4 H4 120.1
C5 C4 H4 120.1
C6 C5 C4 120.1(10)
C6 C5 H5 119.9
C4 C5 H5 119.9
C5 C6 C1 124.1(10)
C5 C6 H6 117.9
C1 C6 H6 117.9
C12 C11 C16 108.4(8)
C12 C11 C1 112.6(8)
C16 C11 C1 113.3(8)
C12 C11 H11 107.4
C16 C11 H11 107.4
C1 C11 H11 107.4
C13 C12 C11 108.9(8)
C13 C12 H12A 109.9
C11 C12 H12A 109.9
C13 C12 H12B 109.9
C11 C12 H12B 109.9
H12A C12 H12B 108.3
C14 C13 C12 112.8(9)
C14 C13 H13A 109.0
C12 C13 H13A 109.0
C14 C13 H13B 109.0
C12 C13 H13B 109.0
H13A C13 H13B 107.8
C13 C14 C15 109.7(8)
C13 C14 H14A 109.7
C15 C14 H14A 109.7
C13 C14 H14B 109.7
C15 C14 H14B 109.7
H14A C14 H14B 108.2
C16 C15 C14 110.9(9)
C16 C15 H15A 109.5
C14 C15 H15A 109.5
C16 C15 H15B 109.5
C14 C15 H15B 109.5
H15A C15 H15B 108.0
C15 C16 C11 111.0(8)
C15 C16 H16A 109.4
C11 C16 H16A 109.4
C15 C16 H16B 109.4
C11 C16 H16B 109.4
H16A C16 H16B 108.0
O21 C20 C1 110.1(7)
O21 C20 H20A 109.6
C1 C20 H20A 109.6
O21 C20 H20B 109.6
C1 C20 H20B 109.6
H20A C20 H20B 108.2
C22 O21 C20 118.8(7)
O23 C22 O21 124.5(9)
O23 C22 C24 125.0(8)
O21 C22 C24 110.4(8)
C29 C24 C25 119.7(9)
C29 C24 C22 117.8(9)
C25 C24 C22 122.4(8)
C26 C25 C24 120.9(9)
C26 C25 H25 119.5
C24 C25 H25 119.5
C25 C26 C27 117.7(10)
C25 C26 H26 121.1
C27 C26 H26 121.1
C28 C27 C26 123.2(10)
C28 C27 Br1 118.9(7)
C26 C27 Br1 118.0(8)
C27 C28 C29 117.3(9)
C27 C28 H28 121.4
C29 C28 H28 121.4
C24 C29 C28 121.2(9)
C24 C29 H29 119.4
C28 C29 H29 119.4
O31 C30 C2 107.7(8)
O31 C30 H30A 110.2
C2 C30 H30A 110.2
O31 C30 H30B 110.2
C2 C30 H30B 110.2
H30A C30 H30B 108.5
C32 O31 C30 113.6(7)
O33 C32 O31 123.3(8)
O33 C32 C34 124.9(9)
O31 C32 C34 111.8(8)
C35 C34 C39 118.9(9)
C35 C34 C32 124.7(8)
C39 C34 C32 116.4(9)
C34 C35 C36 121.6(9)
C34 C35 H35 119.2
C36 C35 H35 119.2
C37 C36 C35 118.3(9)
C37 C36 H36 120.8
C35 C36 H36 120.8
C36 C37 C38 121.4(9)
C36 C37 Br2 120.1(7)
C38 C37 Br2 118.5(7)
C39 C38 C37 118.9(9)
C39 C38 H38 120.6
C37 C38 H38 120.6
C38 C39 C34 120.9(9)
C38 C39 H39 119.5
C34 C39 H39 119.5

loop_
_geom_bond_atom_site_label_1
_geom_bond_atom_site_label_2
_geom_bond_distance
C1 C6 1.510(13)
C1 C2 1.545(13)
C1 C20 1.572(13)
C1 C11 1.578(13)
C2 C3 1.512(14)
C2 C30 1.556(13)
C2 H2 1.0
C3 C4 1.322(14)
C3 H3 0.95
C4 C5 1.472(15)
C4 H4 0.95
C5 C6 1.327(15)
C5 H5 0.95
C6 H6 0.95
C11 C12 1.535(13)
C11 C16 1.545(14)
C11 H11 1.0
C12 C13 1.519(14)
C12 H12A 0.99
C12 H12B 0.99
C13 C14 1.517(15)
C13 H13A 0.99
C13 H13B 0.99
C14 C15 1.550(15)
C14 H14A 0.99
C14 H14B 0.99
C15 C16 1.519(15)
C15 H15A 0.99
C15 H15B 0.99
C16 H16A 0.99
C16 H16B 0.99
C20 O21 1.458(11)
C20 H20A 0.99
C20 H20B 0.99
O21 C22 1.352(11)
C22 O23 1.207(11)
C22 C24 1.481(14)
C24 C29 1.384(13)
C24 C25 1.389(13)
C25 C26 1.375(14)
C25 H25 0.95
C26 C27 1.398(13)
C26 H26 0.95
C27 C28 1.378(14)
C27 Br1 1.919(10)
C28 C29 1.393(14)
C28 H28 0.95
C29 H29 0.95
C30 O31 1.445(11)
C30 H30A 0.99
C30 H30B 0.99
O31 C32 1.382(11)
C32 O33 1.182(11)
C32 C34 1.489(13)
C34 C35 1.383(13)
C34 C39 1.406(13)
C35 C36 1.397(13)
C35 H35 0.95
C36 C37 1.383(13)
C36 H36 0.95
C37 C38 1.409(13)
C37 Br2 1.884(10)
C38 C39 1.374(13)
C38 H38 0.95
C39 H39 0.95

loop_
_geom_torsion_atom_site_label_1
_geom_torsion_atom_site_label_2
_geom_torsion_atom_site_label_3
_geom_torsion_atom_site_label_4
_geom_torsion
C6 C1 C2 C3 -36.4(11)
C20 C1 C2 C3 -154.6(9)
C11 C1 C2 C3 88.1(10)
C6 C1 C2 C30 -162.3(8)
C20 C1 C2 C30 79.4(10)
C11 C1 C2 C30 -37.9(11)
C1 C2 C3 C4 29.4(14)
C30 C2 C3 C4 158.8(10)
C2 C3 C4 C5 -3.4(16)
C3 C4 C5 C6 -13.7(17)
C4 C5 C6 C1 2.3(16)
C2 C1 C6 C5 22.7(13)
C20 C1 C6 C5 141.5(10)
C11 C1 C6 C5 -103.3(11)
C6 C1 C11 C12 68.2(11)
C2 C1 C11 C12 -55.8(11)
C20 C1 C11 C12 -175.0(8)
C6 C1 C11 C16 -55.4(11)
C2 C1 C11 C16 -179.3(8)
C20 C1 C11 C16 61.5(10)
C16 C11 C12 C13 -60.1(10)
C1 C11 C12 C13 173.8(8)
C11 C12 C13 C14 60.0(12)
C12 C13 C14 C15 -56.0(13)
C13 C14 C15 C16 53.8(13)
C14 C15 C16 C11 -57.2(12)
C12 C11 C16 C15 60.2(11)
C1 C11 C16 C15 -174.0(8)
C6 C1 C20 O21 -70.0(9)
C2 C1 C20 O21 49.3(10)
C11 C1 C20 O21 171.5(7)
C1 C20 O21 C22 102.0(9)
C20 O21 C22 O23 4.9(13)
C20 O21 C22 C24 -174.4(7)
O23 C22 C24 C29 1.7(15)
O21 C22 C24 C29 -179.0(8)
O23 C22 C24 C25 -179.8(9)
O21 C22 C24 C25 -0.5(13)
C29 C24 C25 C26 -1.4(14)
C22 C24 C25 C26 -179.8(9)
C24 C25 C26 C27 2.1(14)
C25 C26 C27 C28 -1.8(15)
C25 C26 C27 Br1 177.9(7)
C26 C27 C28 C29 0.6(14)
Br1 C27 C28 C29 -179.0(7)
C25 C24 C29 C28 0.2(15)
C22 C24 C29 C28 178.7(8)
C27 C28 C29 C24 0.2(14)
C3 C2 C30 O31 161.4(7)
C1 C2 C30 O31 -69.8(10)
C2 C30 O31 C32 172.1(7)
C30 O31 C32 O33 -0.2(13)
C30 O31 C32 C34 178.5(7)
O33 C32 C34 C35 177.9(10)
O31 C32 C34 C35 -0.7(13)
O33 C32 C34 C39 -2.9(14)
O31 C32 C34 C39 178.5(8)
C39 C34 C35 C36 -1.5(14)
C32 C34 C35 C36 177.7(9)
C34 C35 C36 C37 0.6(14)
C35 C36 C37 C38 0.5(14)
C35 C36 C37 Br2 -178.3(7)
C36 C37 C38 C39 -0.8(14)
Br2 C37 C38 C39 178.1(7)
C37 C38 C39 C34 -0.2(14)
C35 C34 C39 C38 1.3(14)
C32 C34 C39 C38 -178.0(8)
